data_4085112
loop_
_publ_author_name
'Fustier, Marie'
'Le Goff, Xavier-Fr\'ed\'eric'
'Lutz, Martin'
'Slootweg, J. Chris'
'M\'ezailles, Nicolas'

_publ_section_title
;
 Scandium Carbene Complexes: Synthesis of Mixed Alkyl, Amido, and
 Phosphido Derivatives
;
_journal_issue 1
_journal_name_full Organometallics
_journal_page_first 63
_journal_paper_doi 10.1021/om500868a
_journal_volume 34
_journal_year 2015
_chemical_formula_moiety 'C35 H46 N O P2 S2 Sc Si2'
_chemical_formula_sum 'C35 H46 N O P2 S2 Sc Si2'
_chemical_formula_weight 723.93
_chemical_name_systematic
; 
 ? 
;
_space_group_IT_number 4
_symmetry_cell_setting monoclinic
_symmetry_space_group_name_Hall 'P 2yb'
_symmetry_space_group_name_H-M 'P 1 21 1'
_atom_sites_solution_hydrogens geom
_atom_sites_solution_primary direct
_atom_sites_solution_secondary difmap
_audit_creation_method SHELXL-97
_cell_angle_alpha 90.00
_cell_angle_beta 108.894(1)
_cell_angle_gamma 90.00
_cell_formula_units_Z 2
_cell_length_a 10.681(1)
_cell_length_b 11.782(1)
_cell_length_c 16.324(1)
_cell_measurement_reflns_used 5008
_cell_measurement_temperature 150.0(1)
_cell_measurement_theta_max 30.034
_cell_measurement_theta_min 0.998
_cell_volume 1943.6(3)
_computing_cell_refinement 'DENZO (Otwinowski & Minor, 1997) & COLLECT'
_computing_data_collection 'COLLECT (Hooft, R.W.W., 1998)'
_computing_data_reduction 'DENZO & COLLECT'
_computing_molecular_graphics 'PLATON (Spek, 2009)'
_computing_publication_material 'PLATON (Spek, 2009)'
_computing_structure_refinement 'SHELXL-97 (Sheldrick, 1997)'
_computing_structure_solution 'SHELXS-97 (Sheldrick, 1990)'
_diffrn_ambient_temperature 150.0(1)
_diffrn_measured_fraction_theta_full 0.973
_diffrn_measured_fraction_theta_max 0.973
_diffrn_measurement_device_type KappaCCD
_diffrn_measurement_method 'phi and omega scans'
_diffrn_radiation_monochromator graphite
_diffrn_radiation_source 'fine-focus sealed tube'
_diffrn_radiation_type MoK\a
_diffrn_radiation_wavelength 0.71069
_diffrn_reflns_av_R_equivalents 0.0300
_diffrn_reflns_av_sigmaI/netI 0.0330
_diffrn_reflns_limit_h_max 15
_diffrn_reflns_limit_h_min -13
_diffrn_reflns_limit_k_max 16
_diffrn_reflns_limit_k_min -15
_diffrn_reflns_limit_l_max 17
_diffrn_reflns_limit_l_min -22
_diffrn_reflns_number 20492
_diffrn_reflns_theta_full 30.02
_diffrn_reflns_theta_max 30.02
_diffrn_reflns_theta_min 2.66
_exptl_absorpt_coefficient_mu 0.468
_exptl_absorpt_correction_T_max 0.8960
_exptl_absorpt_correction_T_min 0.8880
_exptl_absorpt_correction_type multi-scan
_exptl_absorpt_process_details 'Denzo/Scalepack (Otwinowski & Minor, 1996)'
_exptl_crystal_colour colorless
_exptl_crystal_density_diffrn 1.237
_exptl_crystal_density_method 'not measured'
_exptl_crystal_description block
_exptl_crystal_F_000 764
_exptl_crystal_size_max 0.26
_exptl_crystal_size_mid 0.24
_exptl_crystal_size_min 0.24
_refine_diff_density_max 0.552
_refine_diff_density_min -0.410
_refine_diff_density_rms 0.041
_refine_ls_abs_structure_details 'Flack H D (1983), Acta Cryst. A39, 876-881'
_refine_ls_abs_structure_Flack -0.026(19)
_refine_ls_extinction_method none
_refine_ls_goodness_of_fit_ref 1.024
_refine_ls_hydrogen_treatment constr
_refine_ls_matrix_type full
_refine_ls_number_parameters 403
_refine_ls_number_reflns 9643
_refine_ls_number_restraints 1
_refine_ls_restrained_S_all 1.024
_refine_ls_R_factor_all 0.0324
_refine_ls_R_factor_gt 0.0297
_refine_ls_shift/su_max 0.001
_refine_ls_shift/su_mean 0.000
_refine_ls_structure_factor_coef Fsqd
_refine_ls_weighting_details 'calc w=1/[\s^2^(Fo^2^)+(0.0485P)^2^+0.2411P] where P=(Fo^2^+2Fc^2^)/3'
_refine_ls_weighting_scheme calc
_refine_ls_wR_factor_gt 0.0806
_refine_ls_wR_factor_ref 0.0832
_reflns_number_gt 9079
_reflns_number_total 9643
_reflns_threshold_expression >2sigma(I)
_cod_data_source_file om500868a_si_002.cif
_cod_data_source_block mf6
_cod_depositor_comments
;
The following automatic conversions were performed:

'_symmetry_cell_setting' value 'Monoclinic' changed to 'monoclinic'
according to
/home/saulius/struct/COD-crude-data--automatic-downloads/rss-feeds/ACS/lib/dictionaries/cif_core.dic
dictionary named 'cif_core.dic' version 2.4.2 from 2011-04-26.

Automatic conversion script
Id: cif_fix_values 2935 2014-11-11 08:27:57Z andrius 

 Adding full bibliography for 4085110--4085113.cif.
;
_cod_original_sg_symbol_H-M 'P21     '
_cod_database_code 4085112

loop_
_symmetry_equiv_pos_as_xyz
'x, y, z'
'-x, y+1/2, -z'

loop_
_atom_site_label
_atom_site_type_symbol
_atom_site_fract_x
_atom_site_fract_y
_atom_site_fract_z
_atom_site_U_iso_or_equiv
_atom_site_adp_type
_atom_site_occupancy
_atom_site_symmetry_multiplicity
_atom_site_calc_flag
_atom_site_refinement_flags
Sc1 Sc 0.48137(3) 0.32692(3) 0.78458(2) 0.02929(7) Uani 1 1 d .
S1 S 0.32233(4) 0.24639(4) 0.64249(3) 0.03577(9) Uani 1 1 d .
S2 S 0.41220(5) 0.48158(4) 0.87321(3) 0.03643(10) Uani 1 1 d .
P1 P 0.33521(4) 0.41337(4) 0.61075(3) 0.02804(8) Uani 1 1 d .
P2 P 0.42415(4) 0.56992(3) 0.76763(3) 0.02721(8) Uani 1 1 d .
Si1 Si 0.77066(5) 0.24546(5) 0.76599(4) 0.04171(12) Uani 1 1 d .
Si2 Si 0.75276(5) 0.27565(5) 0.94298(4) 0.04359(13) Uani 1 1 d .
O1 O 0.39582(13) 0.19421(11) 0.84410(10) 0.0404(3) Uani 1 1 d .
N1 N 0.67580(14) 0.27594(14) 0.83168(11) 0.0374(3) Uani 1 1 d .
C1 C 0.44596(15) 0.47719(14) 0.69519(10) 0.0282(3) Uani 1 1 d .
C2 C 0.16778(17) 0.47081(15) 0.57318(11) 0.0331(3) Uani 1 1 d .
C3 C 0.1312(2) 0.5506(2) 0.50662(15) 0.0507(5) Uani 1 1 d .
H3 H 0.1915 0.5722 0.4775 0.061 Uiso 1 1 calc R
C4 C 0.0055(2) 0.5982(2) 0.48336(18) 0.0596(6) Uani 1 1 d .
H4 H -0.0196 0.6530 0.4383 0.071 Uiso 1 1 calc R
C5 C -0.0832(2) 0.5674(2) 0.52454(16) 0.0529(5) Uani 1 1 d .
H5 H -0.1686 0.6010 0.5081 0.063 Uiso 1 1 calc R
C6 C -0.0482(2) 0.4882(2) 0.58919(16) 0.0521(5) Uani 1 1 d .
H6 H -0.1098 0.4661 0.6172 0.063 Uiso 1 1 calc R
C7 C 0.07780(19) 0.4396(2) 0.61419(14) 0.0440(4) Uani 1 1 d .
H7 H 0.1020 0.3849 0.6594 0.053 Uiso 1 1 calc R
C8 C 0.38650(19) 0.41664(17) 0.51493(12) 0.0362(4) Uani 1 1 d .
C9 C 0.4773(2) 0.4988(2) 0.50892(13) 0.0442(4) Uani 1 1 d .
H9 H 0.5118 0.5518 0.5545 0.053 Uiso 1 1 calc R
C10 C 0.5169(2) 0.5026(3) 0.43568(16) 0.0590(6) Uani 1 1 d .
H10 H 0.5780 0.5587 0.4309 0.071 Uiso 1 1 calc R
C11 C 0.4671(3) 0.4245(3) 0.36976(16) 0.0655(7) Uani 1 1 d .
H11 H 0.4958 0.4263 0.3204 0.079 Uiso 1 1 calc R
C12 C 0.3763(3) 0.3442(3) 0.37508(16) 0.0660(7) Uani 1 1 d .
H12 H 0.3413 0.2918 0.3291 0.079 Uiso 1 1 calc R
C13 C 0.3360(2) 0.3399(2) 0.44791(13) 0.0507(5) Uani 1 1 d .
H13 H 0.2738 0.2843 0.4518 0.061 Uiso 1 1 calc R
C14 C 0.57120(17) 0.65825(15) 0.80885(11) 0.0329(3) Uani 1 1 d .
C15 C 0.68922(19) 0.62059(18) 0.80040(14) 0.0433(4) Uani 1 1 d .
H15 H 0.6915 0.5529 0.7693 0.052 Uiso 1 1 calc R
C16 C 0.8041(2) 0.6825(2) 0.83781(19) 0.0593(6) Uani 1 1 d .
H16 H 0.8854 0.6556 0.8332 0.071 Uiso 1 1 calc R
C17 C 0.8025(2) 0.7819(2) 0.88128(19) 0.0653(7) Uani 1 1 d .
H17 H 0.8817 0.8240 0.9057 0.078 Uiso 1 1 calc R
C18 C 0.6856(3) 0.8198(2) 0.88915(18) 0.0628(6) Uani 1 1 d .
H18 H 0.6838 0.8888 0.9190 0.075 Uiso 1 1 calc R
C19 C 0.5693(2) 0.75797(18) 0.85366(15) 0.0483(5) Uani 1 1 d .
H19 H 0.4888 0.7840 0.8602 0.058 Uiso 1 1 calc R
C20 C 0.28907(16) 0.67064(14) 0.73102(11) 0.0318(3) Uani 1 1 d .
C21 C 0.1858(2) 0.67644(19) 0.76493(15) 0.0448(4) Uani 1 1 d .
H21 H 0.1836 0.6265 0.8101 0.054 Uiso 1 1 calc R
C22 C 0.0851(2) 0.7559(2) 0.73244(19) 0.0606(6) Uani 1 1 d .
H22 H 0.0148 0.7597 0.7560 0.073 Uiso 1 1 calc R
C23 C 0.0860(2) 0.8281(2) 0.66751(18) 0.0611(6) Uani 1 1 d .
H23 H 0.0164 0.8815 0.6459 0.073 Uiso 1 1 calc R
C24 C 0.1887(3) 0.8234(3) 0.63307(18) 0.0656(7) Uani 1 1 d .
H24 H 0.1903 0.8741 0.5882 0.079 Uiso 1 1 calc R
C25 C 0.2894(2) 0.7442(2) 0.66434(15) 0.0502(5) Uani 1 1 d .
H25 H 0.3590 0.7403 0.6401 0.060 Uiso 1 1 calc R
C26 C 0.93149(19) 0.3271(3) 0.79861(17) 0.0530(5) Uani 1 1 d .
H26A H 0.9128 0.4087 0.7967 0.080 Uiso 1 1 calc R
H26B H 0.9801 0.3095 0.7585 0.080 Uiso 1 1 calc R
H26C H 0.9851 0.3056 0.8575 0.080 Uiso 1 1 calc R
C27 C 0.6839(2) 0.2840(2) 0.65106(15) 0.0515(5) Uani 1 1 d .
H27A H 0.6056 0.2358 0.6278 0.077 Uiso 1 1 calc R
H27B H 0.7436 0.2727 0.6172 0.077 Uiso 1 1 calc R
H27C H 0.6566 0.3637 0.6476 0.077 Uiso 1 1 calc R
C28 C 0.8141(3) 0.0903(2) 0.7671(2) 0.0632(7) Uani 1 1 d .
H28A H 0.8824 0.0718 0.8220 0.095 Uiso 1 1 calc R
H28B H 0.8475 0.0742 0.7190 0.095 Uiso 1 1 calc R
H28C H 0.7351 0.0444 0.7607 0.095 Uiso 1 1 calc R
C29 C 0.8697(2) 0.1536(2) 0.98292(19) 0.0607(6) Uani 1 1 d .
H29A H 0.8239 0.0822 0.9611 0.091 Uiso 1 1 calc R
H29B H 0.9007 0.1528 1.0464 0.091 Uiso 1 1 calc R
H29C H 0.9456 0.1621 0.9621 0.091 Uiso 1 1 calc R
C30 C 0.8454(2) 0.4105(2) 0.98201(16) 0.0540(5) Uani 1 1 d .
H30A H 0.9153 0.4192 0.9557 0.081 Uiso 1 1 calc R
H30B H 0.8851 0.4080 1.0452 0.081 Uiso 1 1 calc R
H30C H 0.7844 0.4750 0.9656 0.081 Uiso 1 1 calc R
C31 C 0.6324(2) 0.2601(3) 1.00394(15) 0.0598(6) Uani 1 1 d .
H31A H 0.5619 0.3168 0.9833 0.090 Uiso 1 1 calc R
H31B H 0.6784 0.2717 1.0659 0.090 Uiso 1 1 calc R
H31C H 0.5938 0.1838 0.9946 0.090 Uiso 1 1 calc R
C32 C 0.2703(2) 0.2020(2) 0.86003(19) 0.0563(6) Uani 1 1 d .
H32A H 0.2166 0.2655 0.8270 0.068 Uiso 1 1 calc R
H32B H 0.2839 0.2133 0.9224 0.068 Uiso 1 1 calc R
C33 C 0.2051(3) 0.0914(3) 0.8299(3) 0.0996(14) Uani 1 1 d .
H33A H 0.1554 0.0932 0.7671 0.120 Uiso 1 1 calc R
H33B H 0.1440 0.0705 0.8619 0.120 Uiso 1 1 calc R
C34 C 0.3191(3) 0.0108(3) 0.8494(4) 0.127(2) Uani 1 1 d .
H34A H 0.3445 -0.0159 0.9101 0.152 Uiso 1 1 calc R
H34B H 0.2965 -0.0559 0.8104 0.152 Uiso 1 1 calc R
C35 C 0.4240(3) 0.0748(2) 0.8351(2) 0.0631(7) Uani 1 1 d .
H35A H 0.4283 0.0597 0.7765 0.076 Uiso 1 1 calc R
H35B H 0.5099 0.0536 0.8782 0.076 Uiso 1 1 calc R

loop_
_atom_site_aniso_label
_atom_site_aniso_U_11
_atom_site_aniso_U_22
_atom_site_aniso_U_33
_atom_site_aniso_U_23
_atom_site_aniso_U_13
_atom_site_aniso_U_12
Sc1 0.01876(12) 0.02896(13) 0.03618(16) 0.00626(12) 0.00341(12) 0.00013(11)
S1 0.02769(19) 0.02860(18) 0.0447(2) -0.00032(18) 0.00299(18) -0.00331(16)
S2 0.0444(2) 0.0337(2) 0.03105(19) 0.00439(16) 0.01194(18) -0.00224(18)
P1 0.02123(18) 0.02972(18) 0.02929(19) 0.00041(15) 0.00282(15) -0.00039(15)
P2 0.02374(18) 0.02665(17) 0.02782(18) 0.00222(15) 0.00362(15) -0.00261(15)
Si1 0.0213(2) 0.0452(3) 0.0555(3) 0.0052(3) 0.0082(2) 0.0036(2)
Si2 0.0270(2) 0.0494(3) 0.0457(3) 0.0167(2) -0.0001(2) 0.0022(2)
O1 0.0318(6) 0.0327(6) 0.0591(8) 0.0111(6) 0.0180(6) 0.0004(5)
N1 0.0198(6) 0.0424(8) 0.0447(8) 0.0122(7) 0.0032(6) 0.0019(6)
C1 0.0226(7) 0.0296(7) 0.0297(7) 0.0025(6) 0.0046(6) -0.0003(6)
C2 0.0231(7) 0.0348(8) 0.0344(8) -0.0030(7) -0.0003(6) 0.0012(7)
C3 0.0358(10) 0.0535(12) 0.0552(12) 0.0155(10) 0.0042(9) 0.0050(9)
C4 0.0443(11) 0.0530(13) 0.0641(15) 0.0157(11) -0.0063(11) 0.0118(10)
C5 0.0278(9) 0.0506(11) 0.0647(13) -0.0116(11) -0.0065(9) 0.0105(9)
C6 0.0281(9) 0.0656(14) 0.0588(12) -0.0038(11) 0.0087(9) 0.0085(10)
C7 0.0280(9) 0.0555(11) 0.0454(10) 0.0064(9) 0.0074(8) 0.0063(8)
C8 0.0338(9) 0.0408(9) 0.0322(8) 0.0013(7) 0.0082(7) 0.0041(8)
C9 0.0370(10) 0.0568(12) 0.0372(9) 0.0071(9) 0.0098(8) -0.0020(9)
C10 0.0462(12) 0.0830(18) 0.0512(12) 0.0228(13) 0.0204(10) 0.0057(12)
C11 0.0689(17) 0.091(2) 0.0437(12) 0.0120(13) 0.0284(12) 0.0225(15)
C12 0.0831(18) 0.0743(17) 0.0407(11) -0.0090(12) 0.0202(12) 0.0123(15)
C13 0.0566(12) 0.0542(12) 0.0401(10) -0.0076(10) 0.0139(9) 0.0005(11)
C14 0.0292(8) 0.0310(8) 0.0302(8) 0.0067(7) -0.0019(7) -0.0059(6)
C15 0.0292(9) 0.0419(10) 0.0508(11) 0.0064(8) 0.0018(8) -0.0057(7)
C16 0.0271(9) 0.0585(14) 0.0779(16) 0.0123(12) -0.0030(10) -0.0074(9)
C17 0.0422(12) 0.0517(12) 0.0774(17) 0.0099(12) -0.0148(12) -0.0217(10)
C18 0.0575(14) 0.0416(11) 0.0693(15) -0.0086(11) -0.0069(12) -0.0171(11)
C19 0.0452(11) 0.0386(10) 0.0532(11) -0.0080(9) 0.0050(10) -0.0092(9)
C20 0.0270(8) 0.0302(7) 0.0328(8) -0.0032(6) 0.0022(7) -0.0005(6)
C21 0.0341(9) 0.0450(10) 0.0552(12) -0.0007(9) 0.0143(9) 0.0001(8)
C22 0.0346(10) 0.0607(14) 0.0841(18) -0.0085(13) 0.0159(12) 0.0065(10)
C23 0.0410(11) 0.0508(12) 0.0743(16) -0.0060(13) -0.0053(11) 0.0150(11)
C24 0.0723(16) 0.0547(13) 0.0622(14) 0.0211(12) 0.0112(13) 0.0258(14)
C25 0.0524(12) 0.0469(11) 0.0516(11) 0.0183(10) 0.0171(10) 0.0157(10)
C26 0.0264(8) 0.0657(13) 0.0667(13) 0.0054(12) 0.0147(9) -0.0026(10)
C27 0.0315(9) 0.0668(13) 0.0561(12) 0.0037(11) 0.0140(9) 0.0034(9)
C28 0.0454(12) 0.0516(13) 0.0853(18) -0.0012(13) 0.0110(12) 0.0089(11)
C29 0.0397(11) 0.0542(13) 0.0709(15) 0.0201(12) -0.0058(11) 0.0074(10)
C30 0.0447(12) 0.0566(13) 0.0518(12) 0.0041(11) 0.0032(10) -0.0030(11)
C31 0.0437(11) 0.0819(17) 0.0470(12) 0.0297(12) 0.0051(10) 0.0041(12)
C32 0.0346(10) 0.0553(12) 0.0854(17) 0.0114(12) 0.0283(11) -0.0023(9)
C33 0.0425(14) 0.0592(17) 0.194(4) 0.017(2) 0.034(2) -0.0106(13)
C34 0.063(2) 0.0417(15) 0.264(6) -0.001(2) 0.038(3) -0.0105(14)
C35 0.0649(14) 0.0343(9) 0.100(2) 0.0153(12) 0.0403(15) 0.0061(10)

loop_
_atom_type_symbol
_atom_type_description
_atom_type_scat_dispersion_real
_atom_type_scat_dispersion_imag
_atom_type_scat_source
C C 0.0033 0.0016 'International Tables Vol C Tables 4.2.6.8 and 6.1.1.4'
H H 0.0000 0.0000 'International Tables Vol C Tables 4.2.6.8 and 6.1.1.4'
N N 0.0061 0.0033 'International Tables Vol C Tables 4.2.6.8 and 6.1.1.4'
O O 0.0106 0.0060 'International Tables Vol C Tables 4.2.6.8 and 6.1.1.4'
Si Si 0.0817 0.0704 'International Tables Vol C Tables 4.2.6.8 and 6.1.1.4'
P P 0.1023 0.0942 'International Tables Vol C Tables 4.2.6.8 and 6.1.1.4'
S S 0.1246 0.1234 'International Tables Vol C Tables 4.2.6.8 and 6.1.1.4'
Sc Sc 0.2519 0.3716 'International Tables Vol C Tables 4.2.6.8 and 6.1.1.4'

loop_
_geom_angle_atom_site_label_1
_geom_angle_atom_site_label_2
_geom_angle_atom_site_label_3
_geom_angle
N1 Sc1 O1 98.13(6)
N1 Sc1 C1 114.21(6)
O1 Sc1 C1 147.53(6)
N1 Sc1 S1 121.43(5)
O1 Sc1 S1 83.58(4)
C1 Sc1 S1 77.40(4)
N1 Sc1 S2 115.76(5)
O1 Sc1 S2 91.09(4)
C1 Sc1 S2 77.82(4)
S1 Sc1 S2 122.754(19)
N1 Sc1 P2 118.46(5)
O1 Sc1 P2 129.56(4)
C1 Sc1 P2 34.96(4)
S1 Sc1 P2 102.665(16)
S2 Sc1 P2 43.258(13)
N1 Sc1 P1 128.15(5)
O1 Sc1 P1 120.50(4)
C1 Sc1 P1 34.50(4)
S1 Sc1 P1 43.005(14)
S2 Sc1 P1 97.903(16)
P2 Sc1 P1 62.617(13)
N1 Sc1 Si2 28.04(5)
O1 Sc1 Si2 84.68(4)
C1 Sc1 Si2 125.54(4)
S1 Sc1 Si2 143.711(19)
S2 Sc1 Si2 91.645(19)
P2 Sc1 Si2 111.236(17)
P1 Sc1 Si2 152.632(16)
P1 S1 Sc1 78.18(2)
P2 S2 Sc1 77.30(2)
C1 P1 C8 111.67(8)
C1 P1 C2 117.68(8)
C8 P1 C2 103.82(8)
C1 P1 S1 108.05(6)
C8 P1 S1 107.54(7)
C2 P1 S1 107.60(6)
C1 P1 Sc1 49.41(6)
C8 P1 Sc1 128.58(6)
C2 P1 Sc1 127.55(6)
S1 P1 Sc1 58.818(18)
C1 P2 C20 118.05(8)
C1 P2 C14 109.38(8)
C20 P2 C14 104.28(8)
C1 P2 S2 108.76(6)
C20 P2 S2 110.45(6)
C14 P2 S2 105.08(6)
C1 P2 Sc1 50.00(5)
C20 P2 Sc1 142.38(6)
C14 P2 Sc1 113.32(6)
S2 P2 Sc1 59.441(18)
N1 Si1 C27 111.89(9)
N1 Si1 C28 112.74(11)
C27 Si1 C28 106.67(13)
N1 Si1 C26 112.35(10)
C27 Si1 C26 105.71(11)
C28 Si1 C26 107.02(12)
N1 Si2 C30 111.95(10)
N1 Si2 C31 112.51(9)
C30 Si2 C31 106.28(13)
N1 Si2 C29 113.67(12)
C30 Si2 C29 108.25(11)
C31 Si2 C29 103.58(13)
N1 Si2 Sc1 33.88(5)
C30 Si2 Sc1 110.46(8)
C31 Si2 Sc1 81.50(7)
C29 Si2 Sc1 137.65(9)
C32 O1 C35 108.22(16)
C32 O1 Sc1 125.28(12)
C35 O1 Sc1 121.04(12)
Si1 N1 Si2 118.26(9)
Si1 N1 Sc1 123.41(9)
Si2 N1 Sc1 118.08(9)
P1 C1 P2 130.43(10)
P1 C1 Sc1 96.10(7)
P2 C1 Sc1 95.04(7)
C7 C2 C3 119.50(18)
C7 C2 P1 119.78(14)
C3 C2 P1 120.63(15)
C4 C3 C2 119.2(2)
C4 C3 H3 120.4
C2 C3 H3 120.4
C5 C4 C3 121.1(2)
C5 C4 H4 119.4
C3 C4 H4 119.4
C6 C5 C4 119.86(19)
C6 C5 H5 120.1
C4 C5 H5 120.1
C5 C6 C7 120.2(2)
C5 C6 H6 119.9
C7 C6 H6 119.9
C2 C7 C6 120.2(2)
C2 C7 H7 119.9
C6 C7 H7 119.9
C13 C8 C9 119.88(18)
C13 C8 P1 121.11(16)
C9 C8 P1 119.01(15)
C10 C9 C8 119.6(2)
C10 C9 H9 120.2
C8 C9 H9 120.2
C11 C10 C9 119.9(2)
C11 C10 H10 120.0
C9 C10 H10 120.0
C12 C11 C10 120.6(2)
C12 C11 H11 119.7
C10 C11 H11 119.7
C11 C12 C13 119.8(3)
C11 C12 H12 120.1
C13 C12 H12 120.1
C8 C13 C12 120.2(2)
C8 C13 H13 119.9
C12 C13 H13 119.9
C15 C14 C19 119.56(18)
C15 C14 P2 118.94(15)
C19 C14 P2 121.34(15)
C14 C15 C16 119.4(2)
C14 C15 H15 120.3
C16 C15 H15 120.3
C17 C16 C15 121.3(2)
C17 C16 H16 119.4
C15 C16 H16 119.4
C18 C17 C16 119.4(2)
C18 C17 H17 120.3
C16 C17 H17 120.3
C17 C18 C19 120.4(2)
C17 C18 H18 119.8
C19 C18 H18 119.8
C14 C19 C18 119.9(2)
C14 C19 H19 120.1
C18 C19 H19 120.1
C21 C20 C25 119.02(18)
C21 C20 P2 123.47(15)
C25 C20 P2 117.50(14)
C20 C21 C22 119.7(2)
C20 C21 H21 120.1
C22 C21 H21 120.1
C23 C22 C21 121.1(2)
C23 C22 H22 119.4
C21 C22 H22 119.4
C22 C23 C24 119.8(2)
C22 C23 H23 120.1
C24 C23 H23 120.1
C23 C24 C25 119.9(2)
C23 C24 H24 120.1
C25 C24 H24 120.1
C24 C25 C20 120.5(2)
C24 C25 H25 119.8
C20 C25 H25 119.8
Si1 C26 H26A 109.5
Si1 C26 H26B 109.5
H26A C26 H26B 109.5
Si1 C26 H26C 109.5
H26A C26 H26C 109.5
H26B C26 H26C 109.5
Si1 C27 H27A 109.5
Si1 C27 H27B 109.5
H27A C27 H27B 109.5
Si1 C27 H27C 109.5
H27A C27 H27C 109.5
H27B C27 H27C 109.5
Si1 C28 H28A 109.5
Si1 C28 H28B 109.5
H28A C28 H28B 109.5
Si1 C28 H28C 109.5
H28A C28 H28C 109.5
H28B C28 H28C 109.5
Si2 C29 H29A 109.5
Si2 C29 H29B 109.5
H29A C29 H29B 109.5
Si2 C29 H29C 109.5
H29A C29 H29C 109.5
H29B C29 H29C 109.5
Si2 C30 H30A 109.5
Si2 C30 H30B 109.5
H30A C30 H30B 109.5
Si2 C30 H30C 109.5
H30A C30 H30C 109.5
H30B C30 H30C 109.5
Si2 C31 H31A 109.5
Si2 C31 H31B 109.5
H31A C31 H31B 109.5
Si2 C31 H31C 109.5
H31A C31 H31C 109.5
H31B C31 H31C 109.5
O1 C32 C33 104.3(2)
O1 C32 H32A 110.9
C33 C32 H32A 110.9
O1 C32 H32B 110.9
C33 C32 H32B 110.9
H32A C32 H32B 108.9
C32 C33 C34 103.0(2)
C32 C33 H33A 111.2
C34 C33 H33A 111.2
C32 C33 H33B 111.2
C34 C33 H33B 111.2
H33A C33 H33B 109.1
C35 C34 C33 104.9(3)
C35 C34 H34A 110.8
C33 C34 H34A 110.8
C35 C34 H34B 110.8
C33 C34 H34B 110.8
H34A C34 H34B 108.8
C34 C35 O1 107.2(2)
C34 C35 H35A 110.3
O1 C35 H35A 110.3
C34 C35 H35B 110.3
O1 C35 H35B 110.3
H35A C35 H35B 108.5

loop_
_geom_bond_atom_site_label_1
_geom_bond_atom_site_label_2
_geom_bond_distance
Sc1 N1 2.0568(15)
Sc1 O1 2.1907(13)
Sc1 C1 2.2471(16)
Sc1 S1 2.5719(6)
Sc1 S2 2.5792(6)
Sc1 P2 2.9219(6)
Sc1 P1 2.9424(5)
Sc1 Si2 3.2555(6)
S1 P1 2.0504(6)
S2 P2 2.0525(6)
P1 C1 1.6759(17)
P1 C8 1.8175(18)
P1 C2 1.8226(17)
P2 C1 1.6807(17)
P2 C20 1.8134(18)
P2 C14 1.8216(17)
Si1 N1 1.7346(17)
Si1 C27 1.860(2)
Si1 C28 1.884(3)
Si1 C26 1.889(2)
Si2 N1 1.7348(18)
Si2 C30 1.871(3)
Si2 C31 1.872(2)
Si2 C29 1.878(2)
O1 C32 1.449(2)
O1 C35 1.456(3)
C2 C7 1.387(3)
C2 C3 1.394(3)
C3 C4 1.390(3)
C3 H3 0.9500
C4 C5 1.377(4)
C4 H4 0.9500
C5 C6 1.367(4)
C5 H5 0.9500
C6 C7 1.396(3)
C6 H6 0.9500
C7 H7 0.9500
C8 C13 1.387(3)
C8 C9 1.396(3)
C9 C10 1.392(3)
C9 H9 0.9500
C10 C11 1.385(4)
C10 H10 0.9500
C11 C12 1.378(5)
C11 H11 0.9500
C12 C13 1.390(3)
C12 H12 0.9500
C13 H13 0.9500
C14 C15 1.385(3)
C14 C19 1.388(3)
C15 C16 1.388(3)
C15 H15 0.9500
C16 C17 1.372(4)
C16 H16 0.9500
C17 C18 1.371(4)
C17 H17 0.9500
C18 C19 1.394(3)
C18 H18 0.9500
C19 H19 0.9500
C20 C21 1.387(3)
C20 C25 1.393(3)
C21 C22 1.394(3)
C21 H21 0.9500
C22 C23 1.361(4)
C22 H22 0.9500
C23 C24 1.387(4)
C23 H23 0.9500
C24 C25 1.390(3)
C24 H24 0.9500
C25 H25 0.9500
C26 H26A 0.9800
C26 H26B 0.9800
C26 H26C 0.9800
C27 H27A 0.9800
C27 H27B 0.9800
C27 H27C 0.9800
C28 H28A 0.9800
C28 H28B 0.9800
C28 H28C 0.9800
C29 H29A 0.9800
C29 H29B 0.9800
C29 H29C 0.9800
C30 H30A 0.9800
C30 H30B 0.9800
C30 H30C 0.9800
C31 H31A 0.9800
C31 H31B 0.9800
C31 H31C 0.9800
C32 C33 1.484(4)
C32 H32A 0.9900
C32 H32B 0.9900
C33 C34 1.495(5)
C33 H33A 0.9900
C33 H33B 0.9900
C34 C35 1.431(4)
C34 H34A 0.9900
C34 H34B 0.9900
C35 H35A 0.9900
C35 H35B 0.9900
